data_2100410
loop_
_publ_author_name
'Jurchescu, Oana D.'
'Meetsma, Auke'
'Palstra, Thomas T.M.'

_publ_section_title
;
 Low-temperature structure of rubrene single crystals grown by vapor
 transport
;
_journal_coeditor_code BK5027
_journal_issue 2
_journal_name_full 'Acta Crystallographica Section B'
_journal_page_first 330
_journal_page_last 334
_journal_paper_doi 10.1107/S0108768106003053
_journal_volume 62
_journal_year 2006
_chemical_formula_moiety 'C42 H28'
_chemical_formula_sum 'C42 H28'
_chemical_formula_weight 532.68
_chemical_name_systematic ' ?'
_space_group_IT_number 64
_symmetry_cell_setting orthorhombic
_symmetry_space_group_name_Hall '-C 2ac 2'
_symmetry_space_group_name_H-M 'C m c a'
_atom_sites_solution_hydrogens difmap
_atom_sites_solution_primary direct
_atom_sites_solution_secondary direct
_cell_angle_alpha 90
_cell_angle_beta 90
_cell_angle_gamma 90
_cell_formula_units_Z 4
_cell_length_a 26.789(4)
_cell_length_b 7.1700(10)
_cell_length_c 14.211(2)
_cell_measurement_reflns_used 4621
_cell_measurement_temperature 100.0(10)
_cell_measurement_theta_max 29.28
_cell_measurement_theta_min 2.87
_cell_volume 2729.6(7)
_computing_cell_refinement 'SAINT, Bruker Version 6.02A, 2000'
_computing_data_collection 'SMART, Bruker Version 5.624, 2001'
_computing_data_reduction 'XPREP, Bruker Version 5.1/NT, 2000'
_computing_molecular_graphics
;
 PLUTO (Meetsma, 2004)
 PLATON (Spek, 2003)
;
_computing_publication_material 'PLATON (Spek, 2003)'
_computing_structure_refinement 'SHELXL-97 (Sheldrick, 1997)'
_computing_structure_solution
;
 SHELXS-97 (Sheldrick, 1997)
;
_diffrn_ambient_temperature 100.0(10)
_diffrn_detector_area_resol_mean '4096x4096 / 62x62 (binned 512)'
_diffrn_measured_fraction_theta_full 0.998
_diffrn_measured_fraction_theta_max 0.999
_diffrn_measurement_device_type
;
  Bruker Smart Apex; CCD area detector
;
_diffrn_measurement_method 'phi and omega scans'
_diffrn_radiation_monochromator 'parallel mounted graphite'
_diffrn_radiation_source 'fine focus sealed Siemens Mo tube '
_diffrn_radiation_type MoK\a
_diffrn_radiation_wavelength 0.71073
_diffrn_reflns_av_R_equivalents 0.0347
_diffrn_reflns_av_sigmaI/netI 0.0246
_diffrn_reflns_limit_h_max 33
_diffrn_reflns_limit_h_min -31
_diffrn_reflns_limit_k_max 8
_diffrn_reflns_limit_k_min -8
_diffrn_reflns_limit_l_max 17
_diffrn_reflns_limit_l_min -17
_diffrn_reflns_number 10125
_diffrn_reflns_reduction_process
;
 Intensity data were corrected for Lorentz and polarization
  effects, decay and absorption and reduced to F~o~^2^
  using SAINT (Bruker, 2000) and SADABS (Sheldrick, 2001)
;
_diffrn_reflns_theta_full 25.00
_diffrn_reflns_theta_max 26.37
_diffrn_reflns_theta_min 3.04
_diffrn_standards_decay_% 0
_diffrn_standards_number 0
_exptl_absorpt_coefficient_mu 0.073
_exptl_absorpt_correction_T_max 0.9978
_exptl_absorpt_correction_T_min 0.9521
_exptl_absorpt_correction_type multi-scan
_exptl_absorpt_process_details '(SADABS, Sheldrick, Bruker, 2000))'
_exptl_crystal_colour orange
_exptl_crystal_density_diffrn 1.296
_exptl_crystal_density_method 'not measured'
_exptl_crystal_description platelet
_exptl_crystal_F_000 1120
_exptl_crystal_size_max 0.51
_exptl_crystal_size_mid 0.45
_exptl_crystal_size_min 0.03
_refine_diff_density_max 0.256
_refine_diff_density_min -0.210
_refine_ls_extinction_method none
_refine_ls_goodness_of_fit_ref 1.062
_refine_ls_hydrogen_treatment refall
_refine_ls_matrix_type full
_refine_ls_number_parameters 124
_refine_ls_number_reflns 1424
_refine_ls_number_restraints 0
_refine_ls_restrained_S_all 1.062
_refine_ls_R_factor_all 0.0463
_refine_ls_R_factor_gt 0.0372
_refine_ls_shift/su_max 0.000
_refine_ls_shift/su_mean 0.000
_refine_ls_structure_factor_coef Fsqd
_refine_ls_weighting_details
;calc w=1/[\s^2^(Fo^2^)+(0.0473P)^2^+2.3678P]
 where P=(Fo^2^+2Fc^2^)/3
;
_refine_ls_weighting_scheme calc
_refine_ls_wR_factor_gt 0.0941
_refine_ls_wR_factor_ref 0.0994
_reflns_number_gt 1201
_reflns_number_total 1424
_reflns_threshold_expression I>2\s(I)
_cod_data_source_file bk5027.cif
_cod_data_source_block 100K
_cod_depositor_comments
;
The following automatic conversions were performed:
'_exptl_absorpt_correction_type' value 'multi-Scan' changed to
'multi-scan' according to
'/home/saulius/struct/CIF-dictionaries/cif_core.dic' dictionary named
'cif_core.dic' version 2.4.1 from 2010-06-29.

Automatic conversion script
Id: cif_fix_enum 1527 2010-12-29 10:47:43Z saulius 

The following automatic conversions were performed:

'_exptl_absorpt_correction_type' value 'multi-Scan' changed to
'multi-scan' according to
/home/saulius/struct/CIF-dictionaries/cif_core.dic dictionary named
'cif_core.dic' version 2.4.1 from 2010-06-29.

Automatic conversion script
Id: cif_fix_values 1715 2011-07-08 13:25:40Z adriana 
;
_cod_original_sg_symbol_Hall '-C 2bc 2'
_cod_database_code 2100410

loop_
_symmetry_equiv_pos_site_id
_symmetry_equiv_pos_as_xyz
1 x,y,z
2 -x,1/2-y,1/2+z
3 x,-y,-z
4 -x,1/2+y,1/2-z
5 -x,-y,-z
6 x,1/2+y,1/2-z
7 -x,y,z
8 x,1/2-y,1/2+z
9 1/2+x,1/2+y,z
10 1/2-x,-y,1/2+z
11 1/2+x,1/2-y,-z
12 1/2-x,y,1/2-z
13 1/2-x,1/2-y,-z
14 1/2+x,y,1/2-z
15 1/2-x,1/2+y,z
16 1/2+x,-y,1/2+z

loop_
_atom_site_aniso_label
_atom_site_aniso_U_11
_atom_site_aniso_U_22
_atom_site_aniso_U_33
_atom_site_aniso_U_12
_atom_site_aniso_U_13
_atom_site_aniso_U_23
C1 0.0166(9) 0.0122(8) 0.0116(8) 0.0000 0.0000 -0.0017(6)
C2 0.0164(6) 0.0132(6) 0.0127(6) 0.0011(5) 0.0009(4) -0.0021(5)
C3 0.0191(7) 0.0129(6) 0.0107(6) 0.0017(5) 0.0002(5) -0.0018(5)
C4 0.0198(7) 0.0155(6) 0.0156(6) 0.0032(5) 0.0006(5) -0.0005(5)
C5 0.0265(7) 0.0129(6) 0.0163(6) 0.0041(5) -0.0004(5) 0.0014(5)
C6 0.0165(6) 0.0134(6) 0.0145(6) 0.0001(5) -0.0002(5) 0.0042(5)
C7 0.0200(7) 0.0148(6) 0.0206(7) -0.0003(5) 0.0024(5) 0.0011(5)
C8 0.0184(7) 0.0206(7) 0.0286(7) 0.0027(5) 0.0051(5) 0.0044(6)
C9 0.0148(7) 0.0302(8) 0.0282(7) -0.0010(5) -0.0033(6) 0.0085(6)
C10 0.0244(7) 0.0265(7) 0.0191(7) -0.0033(6) -0.0051(5) 0.0008(6)
C11 0.0214(7) 0.0191(6) 0.0162(6) 0.0016(5) 0.0013(5) 0.0003(5)

loop_
_atom_site_type_symbol
_atom_site_label
_atom_site_fract_x
_atom_site_fract_y
_atom_site_fract_z
_atom_site_U_iso_or_equiv
_atom_site_thermal_displace_type
_atom_site_occupancy
C C1 0.02737(6) 0.00000 0.00000 0.0135(5) Uani 1.000
C C2 0.05314(5) -0.14464(16) 0.04914(8) 0.0141(3) Uani 1.000
C C3 0.02678(5) -0.29578(16) 0.08755(8) 0.0142(4) Uani 1.000
C C4 0.05191(5) -0.44754(17) 0.13412(9) 0.0170(4) Uani 1.000
C C5 0.02646(5) -0.58934(17) 0.17534(9) 0.0186(4) Uani 1.000
C C6 0.10760(5) -0.13448(16) 0.07274(8) 0.0148(3) Uani 1.000
C C7 0.14292(5) -0.24817(18) 0.02881(9) 0.0185(4) Uani 1.000
C C8 0.19199(5) -0.25089(19) 0.05979(10) 0.0225(4) Uani 1.000
C C9 0.20685(5) -0.1389(2) 0.13448(10) 0.0244(4) Uani 1.000
C C10 0.17219(5) -0.0251(2) 0.17857(10) 0.0233(4) Uani 1.000
C C11 0.12302(5) -0.02362(18) 0.14816(9) 0.0189(4) Uani 1.000
H H4 0.0883(5) -0.447(2) 0.1357(10) 0.016(4) Uiso 1.000
H H5 0.0438(5) -0.689(2) 0.2065(10) 0.020(4) Uiso 1.000
H H7 0.1328(5) -0.327(2) -0.0256(10) 0.021(4) Uiso 1.000
H H8 0.2167(5) -0.332(2) 0.0279(11) 0.028(4) Uiso 1.000
H H9 0.2413(6) -0.140(2) 0.1546(10) 0.025(4) Uiso 1.000
H H10 0.1825(6) 0.054(2) 0.2311(12) 0.032(4) Uiso 1.000
H H11 0.0978(5) 0.054(2) 0.1804(11) 0.021(4) Uiso 1.000

loop_
_atom_type_symbol
_atom_type_description
_atom_type_scat_dispersion_real
_atom_type_scat_dispersion_imag
_atom_type_scat_source
H H 0.0000 0.0000 'International Tables Vol C Tables 4.2.6.8 and 6.1.1.4'
C C 0.0033 0.0016 'International Tables Vol C Tables 4.2.6.8 and 6.1.1.4'

loop_
_geom_angle_atom_site_label_1
_geom_angle_atom_site_label_2
_geom_angle_atom_site_label_3
_geom_angle_site_symmetry_1
_geom_angle_site_symmetry_3
_geom_angle
_geom_angle_publ_flag
C2 C1 C2 . 3_555 122.19(13) no
C1 C1 C2 5_555 . 118.91(8) no
C1 C1 C2 5_555 3_555 118.91(8) no
C1 C2 C3 . . 120.50(12) no
C1 C2 C6 . . 123.00(11) no
C3 C2 C6 . . 116.11(10) no
C2 C3 C4 . . 121.78(12) no
C2 C3 C3 . 7_555 120.20(11) no
C3 C3 C4 7_555 . 117.86(11) no
C3 C4 C5 . . 121.97(12) no
C4 C5 C5 . 7_555 120.16(12) no
C2 C6 C7 . . 122.09(11) no
C2 C6 C11 . . 119.16(11) no
C7 C6 C11 . . 118.35(12) no
C6 C7 C8 . . 120.58(12) no
C7 C8 C9 . . 120.41(12) no
C8 C9 C10 . . 119.59(12) no
C9 C10 C11 . . 120.01(13) no
C6 C11 C10 . . 121.05(12) no
C3 C4 H4 . . 118.3(8) no
C5 C4 H4 . . 119.7(8) no
C4 C5 H5 . . 120.9(8) no
C5 C5 H5 7_555 . 118.9(8) no
C6 C7 H7 . . 119.6(8) no
C8 C7 H7 . . 119.8(8) no
C7 C8 H8 . . 119.8(8) no
C9 C8 H8 . . 119.8(8) no
C8 C9 H9 . . 119.7(9) no
C10 C9 H9 . . 120.7(9) no
C9 C10 H10 . . 119.9(9) no
C11 C10 H10 . . 120.1(9) no
C6 C11 H11 . . 118.3(8) no
C10 C11 H11 . . 120.6(8) no

loop_
_geom_bond_atom_site_label_1
_geom_bond_atom_site_label_2
_geom_bond_site_symmetry_2
_geom_bond_distance
_geom_bond_publ_flag
C1 C2 . 1.4282(14) no
C1 C2 3_555 1.4282(14) no
C1 C1 5_555 1.466(2) no
C2 C3 . 1.4039(17) no
C2 C6 . 1.4988(19) no
C3 C4 . 1.4406(17) no
C3 C3 7_555 1.4348(19) no
C4 C5 . 1.3571(18) no
C5 C5 7_555 1.4177(19) no
C6 C7 . 1.3962(18) no
C6 C11 . 1.3969(17) no
C7 C8 . 1.3864(19) no
C8 C9 . 1.389(2) no
C9 C10 . 1.386(2) no
C10 C11 . 1.3863(19) no
C4 H4 . 0.975(13) no
C5 H5 . 0.961(14) no
C7 H7 . 0.995(14) no
C8 H8 . 0.991(14) no
C9 H9 . 0.966(16) no
C10 H10 . 0.977(16) no
C11 H11 . 0.988(14) no

loop_
_geom_contact_atom_site_label_1
_geom_contact_atom_site_label_2
_geom_contact_distance
_geom_contact_site_symmetry_2
_geom_contact_publ_flag
C2 C11 3.5807(18) 3_555 no
C4 C7 3.1980(19) . no
C4 C11 3.5927(19) . no
C6 C6 2.8272(17) 3_555 no
C6 C11 3.3631(18) 3_555 no
C6 C7 3.2412(18) 3_555 no
C7 C4 3.1980(19) . no
C7 C6 3.2412(18) 3_555 no
C7 C11 3.2259(19) 3_555 no
C8 C8 3.542(2) 13_545 no
C11 C4 3.5927(19) . no
C11 C6 3.3631(18) 3_555 no
C11 C2 3.5807(18) 3_555 no
C11 C7 3.2259(19) 3_555 no
C3 H5 3.059(14) 6_555 no
C4 H5 2.935(14) 6_555 no
C4 H11 2.909(15) 6_545 no
C5 H11 2.985(15) 6_545 no
C6 H4 2.468(14) . no
C7 H4 2.546(14) . no
C7 H7 3.058(14) 3_545 no
C8 H8 2.809(14) 13_545 no
C9 H10 2.987(16) 6_545 no
C9 H8 3.092(15) 13_545 no
C11 H7 3.070(14) 3_555 no
H4 C6 2.468(14) . no
H4 C7 2.546(14) . no
H4 H7 2.55(2) 3_545 no
H5 H11 2.37(2) 1_545 no
H5 C3 3.059(14) 6_545 no
H5 C4 2.935(14) 6_545 no
H7 C7 3.058(14) 3_545 no
H7 C11 3.070(14) 3_555 no
H7 H4 2.55(2) 3_545 no
H7 H7 2.59(2) 3_545 no
H8 H8 2.54(2) 3_545 no
H8 C8 2.809(14) 13_545 no
H8 C9 3.092(15) 13_545 no
H8 H8 2.28(2) 13_545 no
H10 C9 2.987(16) 6_555 no
H11 H5 2.37(2) 1_565 no
H11 C4 2.909(15) 6_555 no
H11 C5 2.985(15) 6_555 no

loop_
_geom_torsion_atom_site_label_1
_geom_torsion_atom_site_label_2
_geom_torsion_atom_site_label_3
_geom_torsion_atom_site_label_4
_geom_torsion_site_symmetry_1
_geom_torsion_site_symmetry_3
_geom_torsion_site_symmetry_4
_geom_torsion
_geom_torsion_publ_flag
C2 C1 C2 C3 3_555 . . -172.76(9) no
C2 C1 C2 C6 3_555 . . 14.70(13) no
C1 C1 C2 C3 5_555 . . 7.24(12) no
C1 C1 C2 C6 5_555 . . -165.30(8) no
C1 C2 C3 C4 . . . 177.42(10) no
C1 C2 C3 C3 . . 7_555 -7.34(16) no
C6 C2 C3 C4 . . . -9.54(16) no
C6 C2 C3 C3 . . 7_555 165.71(10) no
C1 C2 C6 C7 . . . -110.05(13) no
C1 C2 C6 C11 . . . 77.35(14) no
C3 C2 C6 C7 . . . 77.11(15) no
C3 C2 C6 C11 . . . -95.50(14) no
C2 C3 C4 C5 . . . 176.74(12) no
C3 C3 C4 C5 7_555 . . 1.39(18) no
C2 C3 C3 C2 . 7_555 7_555 0.00(17) no
C2 C3 C3 C4 . 7_555 7_555 -175.43(11) no
C4 C3 C3 C2 . 7_555 7_555 175.43(11) no
C4 C3 C3 C4 . 7_555 7_555 0.00(16) no
C3 C4 C5 C5 . . 7_555 -1.42(19) no
C4 C5 C5 C4 . 7_555 7_555 0.00(19) no
C2 C6 C7 C8 . . . -172.44(12) no
C11 C6 C7 C8 . . . 0.22(18) no
C2 C6 C11 C10 . . . 173.26(12) no
C7 C6 C11 C10 . . . 0.37(19) no
C6 C7 C8 C9 . . . -0.7(2) no
C7 C8 C9 C10 . . . 0.5(2) no
C8 C9 C10 C11 . . . 0.1(2) no
C9 C10 C11 C6 . . . -0.5(2) no
